data_4513203
loop_
_publ_author_name
'Chulvi, Katherine'
'Costero, Ana M.'
'Ochando, Luis E.'
'Gavi\~na, Pablo'

_publ_section_title
;
 Racemic Triarylmethanol Derivative Crystallizes as a Chiral Crystal
 Structure with Enantiomeric Disorder, in the Sohncke Space GroupP21
;
_journal_issue 7
_journal_name_full 'Crystal Growth &amp; Design'
_journal_page_first 3452
_journal_paper_doi 10.1021/acs.cgd.5b00515
_journal_volume 15
_journal_year 2015
_chemical_formula_moiety 'C19 H19 N O S'
_chemical_formula_sum 'C19 H19 N O S'
_chemical_formula_weight 309.41
_space_group_IT_number 4
_symmetry_cell_setting monoclinic
_symmetry_space_group_name_Hall 'P 2yb'
_symmetry_space_group_name_H-M 'P 1 21 1'
_atom_sites_solution_hydrogens geom
_atom_sites_solution_primary direct
_atom_sites_solution_secondary difmap
_audit_creation_method SHELXL-97
_cell_angle_alpha 90.00
_cell_angle_beta 101.670(10)
_cell_angle_gamma 90.00
_cell_formula_units_Z 2
_cell_length_a 9.050(10)
_cell_length_b 6.080(10)
_cell_length_c 15.100(10)
_cell_measurement_reflns_used 523
_cell_measurement_temperature 120(2)
_cell_measurement_theta_max 17.7270
_cell_measurement_theta_min 3.9800
_cell_volume 813.7(17)
_computing_cell_refinement
;
CrysAlisPro, Agilent Technologies,
Version 1.171.37.35 
;
_computing_data_collection
;
CrysAlisPro, Agilent Technologies,
Version 1.171.37.35 
;
_computing_data_reduction
;
CrysAlisPro, Agilent Technologies,
Version 1.171.37.35 
;
_computing_structure_refinement 'SHELXL-97 (Sheldrick, 1997)'
_computing_structure_solution 'SHELXS-97 (sheldrick, 1997)'
_diffrn_ambient_temperature 120(2)
_diffrn_detector_area_resol_mean 16.0267
_diffrn_measured_fraction_theta_full 0.997
_diffrn_measured_fraction_theta_max 0.997
_diffrn_measurement_device_type 'SuperNova,Single source at offset,Sapphire3'
_diffrn_measurement_method 'four-circle diffractometer'
_diffrn_radiation_monochromator mirror
_diffrn_radiation_source 'fine-focus sealed tube'
_diffrn_radiation_type MoK\a
_diffrn_radiation_wavelength 0.71073
_diffrn_reflns_av_R_equivalents 0.0255
_diffrn_reflns_av_sigmaI/netI 0.0639
_diffrn_reflns_limit_h_max 6
_diffrn_reflns_limit_h_min -10
_diffrn_reflns_limit_k_max 7
_diffrn_reflns_limit_k_min -4
_diffrn_reflns_limit_l_max 17
_diffrn_reflns_limit_l_min -15
_diffrn_reflns_number 3034
_diffrn_reflns_theta_full 25.00
_diffrn_reflns_theta_max 25.00
_diffrn_reflns_theta_min 2.30
_diffrn_standards_number 5464
_exptl_absorpt_coefficient_mu 0.200
_exptl_absorpt_correction_T_max 0.9611
_exptl_absorpt_correction_T_min 0.9424
_exptl_absorpt_correction_type multi-scan
_exptl_absorpt_process_details
;
CrysAlisPro, Agilent Technologies,
Version 1.171.37.35 
Empirical absorption correction using spherical harmonics,
 implemented in SCALE3 ABSPACK scaling algorithm.
;
_exptl_crystal_colour purple
_exptl_crystal_density_diffrn 1.263
_exptl_crystal_density_method 'not measured'
_exptl_crystal_description plate
_exptl_crystal_F_000 328
_exptl_crystal_size_max 0.30
_exptl_crystal_size_mid 0.25
_exptl_crystal_size_min 0.20
_refine_diff_density_max 0.396
_refine_diff_density_min -0.349
_refine_diff_density_rms 0.047
_refine_ls_abs_structure_details 'Flack H D (1983), Acta Cryst. A39, 876-881'
_refine_ls_abs_structure_Flack -0.08(17)
_refine_ls_extinction_method none
_refine_ls_goodness_of_fit_ref 0.958
_refine_ls_hydrogen_treatment mixed
_refine_ls_matrix_type full
_refine_ls_number_parameters 196
_refine_ls_number_reflns 2047
_refine_ls_number_restraints 180
_refine_ls_restrained_S_all 0.928
_refine_ls_R_factor_all 0.0691
_refine_ls_R_factor_gt 0.0509
_refine_ls_shift/su_max 0.000
_refine_ls_shift/su_mean 0.000
_refine_ls_structure_factor_coef Fsqd
_refine_ls_weighting_details 'calc w=1/[\s^2^(Fo^2^)+(0.0706P)^2^+0.0000P] where P=(Fo^2^+2Fc^2^)/3'
_refine_ls_weighting_scheme calc
_refine_ls_wR_factor_gt 0.1172
_refine_ls_wR_factor_ref 0.1224
_reflns_number_gt 1503
_reflns_number_total 2047
_reflns_threshold_expression >2sigma(I)
_cod_data_source_file cg5b00515_si_002.cif
_cod_data_source_block 1
_cod_depositor_comments 'Adding full bibliography for 4513203--4513205.cif.'
_cod_database_code 4513203
_publcif_datablock.id {23071e0e-1ddc-49ca-816e-b296ded98858}

loop_
_symmetry_equiv_pos_as_xyz
'x, y, z'
'-x, y+1/2, -z'

loop_
_atom_site_label
_atom_site_type_symbol
_atom_site_fract_x
_atom_site_fract_y
_atom_site_fract_z
_atom_site_U_iso_or_equiv
_atom_site_adp_type
_atom_site_occupancy
_atom_site_symmetry_multiplicity
_atom_site_calc_flag
_atom_site_refinement_flags
_atom_site_disorder_assembly
_atom_site_disorder_group
C1 C 1.3212(5) 0.1262(9) 1.0027(3) 0.0593(13) Uani 1 1 d U . .
H1A H 1.3746 0.1095 0.9527 0.089 Uiso 1 1 calc R . .
H1B H 1.2532 0.0010 1.0031 0.089 Uiso 1 1 calc R . .
H1C H 1.3945 0.1315 1.0601 0.089 Uiso 1 1 calc R . .
C2 C 1.2820(5) 0.5042(8) 1.0536(3) 0.0415(11) Uani 1 1 d U . .
H2A H 1.1971 0.5526 1.0799 0.062 Uiso 1 1 calc R . .
H2B H 1.3179 0.6276 1.0219 0.062 Uiso 1 1 calc R . .
H2C H 1.3640 0.4522 1.1017 0.062 Uiso 1 1 calc R . .
N3 N 1.2340(4) 0.3290(6) 0.9909(2) 0.0413(9) Uani 1 1 d U . .
C4 C 1.1145(4) 0.3568(7) 0.9159(2) 0.0295(9) Uani 1 1 d U . .
C5 C 1.0718(4) 0.1926(7) 0.8500(3) 0.0383(10) Uani 1 1 d U . .
H5 H 1.1244 0.0565 0.8562 0.046 Uiso 1 1 calc R . .
C6 C 0.9528(4) 0.2253(7) 0.7749(3) 0.0348(9) Uani 1 1 d U . .
H6 H 0.9287 0.1100 0.7320 0.042 Uiso 1 1 calc R . .
C7 C 0.8692(4) 0.4182(7) 0.7610(2) 0.0278(9) Uani 1 1 d U A .
C8 C 0.9088(4) 0.5808(6) 0.8265(2) 0.0321(9) Uani 1 1 d U . .
H8 H 0.8539 0.7150 0.8203 0.038 Uiso 1 1 calc R . .
C9 C 1.0282(4) 0.5522(7) 0.9019(2) 0.0309(9) Uani 1 1 d U . .
H9 H 1.0512 0.6682 0.9447 0.037 Uiso 1 1 calc R . .
C10 C 0.7362(4) 0.4532(6) 0.6781(2) 0.0274(9) Uani 1 1 d U . .
O11 O 0.6916(3) 0.2441(5) 0.63462(18) 0.0434(7) Uiso 1 1 d U A .
H11 H 0.6205 0.2642 0.5901 0.065 Uiso 1 1 calc R . .
C4A5 C 0.7936(17) 0.627(3) 0.6081(10) 0.031(5) Uiso 0.483(7) 1 d PU A 1
C3A5 C 0.9453(10) 0.7401(14) 0.6255(5) 0.003(2) Uiso 0.483(7) 1 d PU A 1
H2A5 H 1.0289 0.7282 0.6747 0.004 Uiso 0.483(7) 1 calc PR A 1
C2A5 C 0.9228(12) 0.8815(16) 0.5388(7) 0.020(2) Uiso 0.483(7) 1 d PU A 1
H3A5 H 0.9983 0.9826 0.5296 0.024 Uiso 0.483(7) 1 calc PR A 1
C1A5 C 0.7873(13) 0.8577(18) 0.4730(6) 0.028(3) Uiso 0.483(7) 1 d PU A 1
H4A5 H 0.7646 0.9372 0.4178 0.034 Uiso 0.483(7) 1 calc PR A 1
S5A5 S 0.6663(3) 0.6614(6) 0.5072(2) 0.0405(12) Uani 0.483(7) 1 d PU A 1
C1A6 C 0.6009(13) 0.518(2) 0.7061(8) 0.017(4) Uiso 0.483(7) 1 d PU A 1
C2A6 C 0.5285(16) 0.738(3) 0.6884(10) 0.023(4) Uiso 0.483(7) 1 d PU A 1
H2A6 H 0.5705 0.8433 0.6543 0.028 Uiso 0.483(7) 1 calc PR A 1
C3A6 C 0.3968(13) 0.791(2) 0.7220(7) 0.021(3) Uiso 0.483(7) 1 d PU A 1
H3A6 H 0.3516 0.9315 0.7109 0.025 Uiso 0.483(7) 1 calc PR A 1
C4A6 C 0.3366(12) 0.6393(19) 0.7699(7) 0.024(3) Uiso 0.483(7) 1 d PU A 1
H4A6 H 0.2520 0.6782 0.7949 0.029 Uiso 0.483(7) 1 calc PR A 1
C5A6 C 0.3977(12) 0.4203(17) 0.7840(6) 0.030(2) Uiso 0.483(7) 1 d PU A 1
H5A6 H 0.3501 0.3113 0.8135 0.036 Uiso 0.483(7) 1 calc PR A 1
C6A6 C 0.5356(17) 0.372(3) 0.7511(10) 0.064(6) Uiso 0.483(7) 1 d PU A 1
H6A6 H 0.5801 0.2304 0.7625 0.077 Uiso 0.483(7) 1 calc PR A 1
C1B5 C 0.5864(14) 0.555(2) 0.7095(8) 0.023(4) Uiso 0.517(7) 1 d PU A 2
C2B5 C 0.5314(17) 0.748(3) 0.7024(9) 0.032(5) Uiso 0.517(7) 1 d PU A 2
H2B5 H 0.5752 0.8670 0.6759 0.038 Uiso 0.517(7) 1 calc PR A 2
C3B5 C 0.3952(17) 0.770(3) 0.7386(8) 0.045(5) Uiso 0.517(7) 1 d PU A 2
H3B5 H 0.3402 0.9031 0.7374 0.054 Uiso 0.517(7) 1 calc PR A 2
C4B5 C 0.3548(13) 0.582(2) 0.7741(8) 0.034(3) Uiso 0.517(7) 1 d PU A 2
H4B5 H 0.2672 0.5627 0.7989 0.041 Uiso 0.517(7) 1 calc PR A 2
S5B5 S 0.4851(4) 0.3826(5) 0.76786(19) 0.0453(12) Uani 0.517(7) 1 d PU A 2
C1B6 C 0.7739(12) 0.599(2) 0.6111(7) 0.013(3) Uiso 0.517(7) 1 d PU A 2
C2B6 C 0.9070(11) 0.7270(15) 0.6212(5) 0.013(3) Uiso 0.517(7) 1 d PU A 2
H2B6 H 0.9762 0.7145 0.6774 0.015 Uiso 0.517(7) 1 calc PR A 2
C3B6 C 0.9439(13) 0.856(2) 0.5634(8) 0.045(4) Uiso 0.517(7) 1 d PU A 2
H3B6 H 1.0376 0.9318 0.5749 0.054 Uiso 0.517(7) 1 calc PR A 2
C4B6 C 0.8421(14) 0.8816(19) 0.4833(8) 0.043(3) Uiso 0.517(7) 1 d PU A 2
H4B6 H 0.8659 0.9794 0.4392 0.052 Uiso 0.517(7) 1 calc PR A 2
C5B6 C 0.7037(11) 0.768(2) 0.4642(7) 0.047(2) Uiso 0.517(7) 1 d PU A 2
H5B6 H 0.6328 0.7869 0.4090 0.056 Uiso 0.517(7) 1 calc PR A 2
C6B6 C 0.678(3) 0.625(4) 0.5322(15) 0.124(11) Uiso 0.517(7) 1 d PU A 2
H6B6 H 0.5870 0.5418 0.5217 0.149 Uiso 0.517(7) 1 calc PR A 2

loop_
_atom_site_aniso_label
_atom_site_aniso_U_11
_atom_site_aniso_U_22
_atom_site_aniso_U_33
_atom_site_aniso_U_23
_atom_site_aniso_U_13
_atom_site_aniso_U_12
C1 0.054(3) 0.054(3) 0.059(3) 0.007(3) -0.013(2) 0.021(3)
C2 0.036(2) 0.046(3) 0.037(2) 0.004(2) -0.0040(19) -0.006(2)
N3 0.041(2) 0.039(2) 0.0379(19) 0.0107(18) -0.0065(16) 0.0045(17)
C4 0.029(2) 0.029(2) 0.0315(19) 0.0099(19) 0.0078(16) 0.0016(18)
C5 0.043(2) 0.026(2) 0.043(2) 0.0040(19) 0.0018(19) 0.006(2)
C6 0.039(2) 0.026(2) 0.038(2) -0.0047(19) 0.0053(18) 0.0007(19)
C7 0.027(2) 0.027(2) 0.0289(19) 0.0031(18) 0.0034(16) -0.0002(17)
C8 0.035(2) 0.020(2) 0.040(2) -0.0026(19) 0.0046(18) 0.0020(18)
C9 0.030(2) 0.031(2) 0.0313(19) -0.002(2) 0.0051(16) -0.0004(18)
C10 0.031(2) 0.018(2) 0.0293(18) -0.0051(17) -0.0021(16) -0.0027(17)
S5A5 0.0292(15) 0.050(2) 0.0397(18) -0.0044(16) 0.0008(11) -0.0028(11)
S5B5 0.053(3) 0.0351(15) 0.0489(15) 0.0158(12) 0.0127(15) -0.0030(16)

loop_
_atom_type_symbol
_atom_type_description
_atom_type_scat_dispersion_real
_atom_type_scat_dispersion_imag
_atom_type_scat_source
C C 0.0033 0.0016 'International Tables Vol C Tables 4.2.6.8 and 6.1.1.4'
H H 0.0000 0.0000 'International Tables Vol C Tables 4.2.6.8 and 6.1.1.4'
N N 0.0061 0.0033 'International Tables Vol C Tables 4.2.6.8 and 6.1.1.4'
O O 0.0106 0.0060 'International Tables Vol C Tables 4.2.6.8 and 6.1.1.4'
S S 0.1246 0.1234 'International Tables Vol C Tables 4.2.6.8 and 6.1.1.4'

loop_
_geom_angle_atom_site_label_1
_geom_angle_atom_site_label_2
_geom_angle_atom_site_label_3
_geom_angle
C4 N3 C2 121.5(4)
C4 N3 C1 120.5(4)
C2 N3 C1 117.7(4)
C5 C4 N3 122.7(4)
C5 C4 C9 115.2(3)
N3 C4 C9 122.1(4)
C4 C5 C6 121.6(4)
C7 C6 C5 123.0(4)
C6 C7 C8 116.0(3)
C6 C7 C10 122.9(3)
C8 C7 C10 121.1(3)
C7 C8 C9 122.0(3)
C8 C9 C4 122.2(4)
C1A6 C10 C1B6 112.1(7)
C1A6 C10 O11 101.5(6)
C1B6 C10 O11 107.9(5)
C1A6 C10 C7 111.6(6)
C1B6 C10 C7 113.1(5)
O11 C10 C7 110.0(3)
C1A6 C10 C1B5 6.1(8)
C1B6 C10 C1B5 107.3(7)
O11 C10 C1B5 106.9(5)
C7 C10 C1B5 111.5(5)
C1A6 C10 C4A5 114.4(8)
C1B6 C10 C4A5 5.2(9)
O11 C10 C4A5 111.4(6)
C7 C10 C4A5 107.9(6)
C1B5 C10 C4A5 109.2(7)
C3A5 C4A5 C10 125.0(10)
C3A5 C4A5 S5A5 121.2(10)
C10 C4A5 S5A5 113.8(9)
C4A5 C3A5 C2A5 98.5(8)
C1A5 C2A5 C3A5 118.9(8)
C2A5 C1A5 S5A5 111.3(7)
C4A5 S5A5 C1A5 89.9(6)
C6A6 C1A6 C10 117.6(12)
C6A6 C1A6 C2A6 117.9(13)
C10 C1A6 C2A6 124.6(10)
C3A6 C2A6 C1A6 120.6(13)
C4A6 C3A6 C2A6 119.6(12)
C3A6 C4A6 C5A6 121.6(10)
C4A6 C5A6 C6A6 117.7(12)
C1A6 C6A6 C5A6 122.5(17)
C2B5 C1B5 C10 130.9(12)
C2B5 C1B5 S5B5 111.1(11)
C10 C1B5 S5B5 117.9(7)
C1B5 C2B5 C3B5 113.5(15)
C4B5 C3B5 C2B5 113.2(15)
C3B5 C4B5 S5B5 109.6(10)
C4B5 S5B5 C1B5 92.4(6)
C6B6 C1B6 C2B6 114.8(15)
C6B6 C1B6 C10 119.6(15)
C2B6 C1B6 C10 125.5(8)
C3B6 C2B6 C1B6 127.0(11)
C2B6 C3B6 C4B6 117.0(11)
C3B6 C4B6 C5B6 122.4(10)
C6B6 C5B6 C4B6 115.3(14)
C1B6 C6B6 C5B6 123(2)

loop_
_geom_bond_atom_site_label_1
_geom_bond_atom_site_label_2
_geom_bond_distance
C1 N3 1.455(6)
C2 N3 1.432(6)
N3 C4 1.410(5)
C4 C5 1.407(6)
C4 C9 1.415(5)
C5 C6 1.411(5)
C6 C7 1.388(6)
C7 C8 1.393(5)
C7 C10 1.566(5)
C8 C9 1.413(5)
C10 C1A6 1.428(13)
C10 C1B6 1.439(13)
C10 O11 1.450(5)
C10 C1B5 1.644(13)
C10 C4A5 1.650(16)
C4A5 C3A5 1.512(16)
C4A5 S5A5 1.727(15)
C3A5 C2A5 1.545(13)
C2A5 C1A5 1.421(15)
C1A5 S5A5 1.766(12)
C1A6 C6A6 1.33(2)
C1A6 C2A6 1.49(2)
C2A6 C3A6 1.424(19)
C3A6 C4A6 1.351(19)
C4A6 C5A6 1.440(15)
C5A6 C6A6 1.463(18)
C1B5 C2B5 1.27(2)
C1B5 S5B5 1.744(13)
C2B5 C3B5 1.45(2)
C3B5 C4B5 1.34(2)
C4B5 S5B5 1.706(14)
C1B6 C6B6 1.33(3)
C1B6 C2B6 1.414(15)
C2B6 C3B6 1.268(14)
C3B6 C4B6 1.372(15)
C4B6 C5B6 1.409(14)
C5B6 C6B6 1.40(2)
